data_1549906
loop_
_publ_author_name
'Kawada, Yuiki'
'Ohmura, Shunsuke'
'Kobayashi, Misaki'
'Nojo, Wataru'
'Kondo, Masaki'
'Matsuda, Yuka'
'Matsuoka, Junpei'
'Inuki, Shinsuke'
'Oishi, Shinya'
'Wang, Chao'
'Saito, Tatsuo'
'Uchiyama, Masanobu'
'Suzuki, Takanori'
'Ohno, Hiroaki'

_publ_section_title
;
 Direct synthesis of aryl-annulated [<i>c</i>]carbazoles by
 gold(i)-catalysed cascade reaction of azide-diynes and arenes.
;
_journal_issue 44
_journal_name_full 'Chemical science'
_journal_page_first 8416
_journal_page_last 8425
_journal_paper_doi 10.1039/c8sc03525c
_journal_volume 9
_journal_year 2018
_chemical_formula_moiety 'C22 H18 N2'
_chemical_formula_sum 'C22 H18 N2'
_chemical_formula_weight 310.40
_chemical_name_systematic 6aF-Me2
_space_group_IT_number 19
_space_group_name_Hall 'P 2ac 2ab'
_space_group_name_H-M_alt 'P 21 21 21'
_symmetry_cell_setting orthorhombic
_symmetry_Int_Tables_number 19
_symmetry_space_group_name_Hall 'P 2ac 2ab'
_symmetry_space_group_name_H-M 'P 21 21 21'
_atom_sites_solution_hydrogens geom
_atom_sites_solution_primary direct
_atom_sites_solution_secondary difmap
_audit_update_record
;
2018-08-08 deposited with the CCDC.
2018-09-10 downloaded from the CCDC.
;
_cell_angle_alpha 90.0000
_cell_angle_beta 90.0000
_cell_angle_gamma 90.0000
_cell_formula_units_Z 4
_cell_length_a 7.652(9)
_cell_length_b 14.111(19)
_cell_length_c 15.379(19)
_cell_measurement_reflns_used 2442
_cell_measurement_temperature 200
_cell_measurement_theta_max 27.50
_cell_measurement_theta_min 3.00
_cell_volume 1661(4)
_computing_cell_refinement 'CrystalClear-SM Expert 2.0 r16'
_computing_data_collection 'CrystalClear-SM Expert 2.0 r16 (Rigaku, 2013)'
_computing_data_reduction 'CrystalClear-SM Expert 2.0 r16'
_computing_molecular_graphics 'CrystalStructure 4.0'
_computing_publication_material 'CrystalStructure 4.0 (Rigaku, 2010)'
_computing_structure_refinement 'SHELXL97 (Sheldrick, 2008)'
_computing_structure_solution 'SIR92 (Altomare, et al., 1994)'
_diffrn_ambient_temperature 200
_diffrn_detector_area_resol_mean 7.314
_diffrn_measured_fraction_theta_full 0.951
_diffrn_measured_fraction_theta_max 0.951
_diffrn_measurement_device_type 'Rigaku Mercury70'
_diffrn_measurement_method \w
_diffrn_radiation_type 'Mo K\a'
_diffrn_radiation_wavelength 0.71075
_diffrn_reflns_av_R_equivalents 0.0375
_diffrn_reflns_limit_h_max 7
_diffrn_reflns_limit_h_min -7
_diffrn_reflns_limit_k_max 16
_diffrn_reflns_limit_k_min -16
_diffrn_reflns_limit_l_max 18
_diffrn_reflns_limit_l_min -10
_diffrn_reflns_number 5451
_diffrn_reflns_theta_full 24.75
_diffrn_reflns_theta_max 24.75
_diffrn_standards_number 0
_exptl_absorpt_coefficient_mu 0.073
_exptl_absorpt_correction_T_max 0.989
_exptl_absorpt_correction_T_min 0.850
_exptl_absorpt_correction_type multi-scan
_exptl_absorpt_process_details 'REQAB (Rigaku, 1998)'
_exptl_crystal_colour colorless
_exptl_crystal_density_diffrn 1.241
_exptl_crystal_density_method 'not measured'
_exptl_crystal_description block
_exptl_crystal_F_000 656.00
_exptl_crystal_size_max 0.400
_exptl_crystal_size_mid 0.150
_exptl_crystal_size_min 0.150
_refine_diff_density_max 0.170
_refine_diff_density_min -0.210
_refine_ls_extinction_method none
_refine_ls_goodness_of_fit_ref 0.966
_refine_ls_hydrogen_treatment noref
_refine_ls_number_parameters 217
_refine_ls_number_reflns 2651
_refine_ls_number_restraints 0
_refine_ls_R_factor_gt 0.0496
_refine_ls_shift/su_max 0.000
_refine_ls_structure_factor_coef Fsqd
_refine_ls_weighting_details 'w = 1/[\s^2^(Fo^2^)+(0.0599P)^2^+0.0000P] where P=(Fo^2^+2Fc^2^)/3'
_refine_ls_weighting_scheme calc
_refine_ls_wR_factor_ref 0.1245
_reflns_number_gt 1804
_reflns_number_total 2651
_reflns_threshold_expression F^2^>2.0\s(F^2^)
_cod_data_source_file c8sc03525c2.cif
_cod_data_source_block 160512r
_cod_depositor_comments 'Adding full bibliography for 1549906--1549908.cif.'
_cod_database_code 1549906

loop_
_symmetry_equiv_pos_site_id
_symmetry_equiv_pos_as_xyz
1 +X,+Y,+Z
2 1/2+X,1/2-Y,-Z
3 -X,1/2+Y,1/2-Z
4 1/2-X,-Y,1/2+Z

loop_
_atom_site_label
_atom_site_type_symbol
_atom_site_fract_x
_atom_site_fract_y
_atom_site_fract_z
_atom_site_U_iso_or_equiv
_atom_site_adp_type
_atom_site_occupancy
_atom_site_symmetry_multiplicity
_atom_site_calc_flag
N1 N 0.6071(3) 0.22687(18) 0.24407(16) 0.0517(7) Uani 1.0 4 d
N2 N 1.0223(4) 0.08965(19) -0.01658(18) 0.0584(8) Uani 1.0 4 d
C1 C 0.9851(4) 0.3771(3) 0.2306(2) 0.0540(8) Uani 1.0 4 d
C2 C 0.9476(5) 0.4480(3) 0.2872(3) 0.0659(10) Uani 1.0 4 d
C3 C 0.7924(5) 0.4479(3) 0.3368(3) 0.0664(10) Uani 1.0 4 d
C4 C 0.6716(4) 0.3764(3) 0.3271(2) 0.0575(9) Uani 1.0 4 d
C5 C 0.7068(4) 0.3055(2) 0.26766(19) 0.0481(8) Uani 1.0 4 d
C6 C 0.6960(4) 0.1762(2) 0.18028(19) 0.0448(8) Uani 1.0 4 d
C7 C 0.6383(4) 0.0967(2) 0.1345(2) 0.0485(8) Uani 1.0 4 d
C8 C 0.7394(4) 0.0601(2) 0.0678(2) 0.0480(8) Uani 1.0 4 d
C9 C 0.9003(4) 0.1064(2) 0.0493(2) 0.0473(8) Uani 1.0 4 d
C10 C 1.1526(5) 0.1552(3) -0.0073(3) 0.0648(10) Uani 1.0 4 d
C11 C 1.1240(4) 0.2131(3) 0.0602(3) 0.0582(9) Uani 1.0 4 d
C12 C 0.9619(4) 0.1840(2) 0.09791(19) 0.0453(8) Uani 1.0 4 d
C13 C 0.8567(4) 0.2205(2) 0.16517(18) 0.0426(7) Uani 1.0 4 d
C14 C 0.8642(4) 0.3026(2) 0.21935(18) 0.0462(8) Uani 1.0 4 d
C15 C 0.4346(4) 0.2056(3) 0.2781(3) 0.0705(10) Uani 1.0 4 d
C16 C 1.0146(5) 0.0209(3) -0.0870(3) 0.0858(12) Uani 1.0 4 d
C17 C 0.6769(4) -0.0247(2) 0.0184(2) 0.0495(8) Uani 1.0 4 d
C18 C 0.5387(4) -0.0163(3) -0.0382(3) 0.0625(10) Uani 1.0 4 d
C19 C 0.4837(5) -0.0942(3) -0.0856(3) 0.0714(11) Uani 1.0 4 d
C20 C 0.5650(4) -0.1798(3) -0.0775(3) 0.0652(10) Uani 1.0 4 d
C21 C 0.6982(5) -0.1890(3) -0.0200(3) 0.0684(10) Uani 1.0 4 d
C22 C 0.7548(4) -0.1122(3) 0.0270(3) 0.0615(9) Uani 1.0 4 d
H1 H 1.0923 0.3766 0.1989 0.0612 Uiso 1.0 4 d
H2 H 1.0284 0.4991 0.2932 0.0759 Uiso 1.0 4 d
H3 H 0.7707 0.4983 0.3771 0.0763 Uiso 1.0 4 d
H4 H 0.5669 0.3756 0.3606 0.0661 Uiso 1.0 4 d
H7 H 0.5299 0.0678 0.1490 0.0540 Uiso 1.0 4 d
H10 H 1.2513 0.1588 -0.0449 0.0767 Uiso 1.0 4 d
H11 H 1.1979 0.2630 0.0797 0.0664 Uiso 1.0 4 d
H15A H 0.4377 0.2076 0.3420 0.0797 Uiso 1.0 4 d
H15B H 0.3996 0.1422 0.2589 0.0797 Uiso 1.0 4 d
H15C H 0.3506 0.2522 0.2563 0.0797 Uiso 1.0 4 d
H16A H 1.1112 0.0324 -0.1277 0.0990 Uiso 1.0 4 d
H16B H 0.9026 0.0277 -0.1180 0.0990 Uiso 1.0 4 d
H16C H 1.0238 -0.0429 -0.0629 0.0990 Uiso 1.0 4 d
H18 H 0.4797 0.0425 -0.0443 0.0721 Uiso 1.0 4 d
H19 H 0.3897 -0.0876 -0.1255 0.0820 Uiso 1.0 4 d
H20 H 0.5269 -0.2324 -0.1111 0.0757 Uiso 1.0 4 d
H21 H 0.7539 -0.2488 -0.0121 0.0795 Uiso 1.0 4 d
H22 H 0.8491 -0.1194 0.0669 0.0703 Uiso 1.0 4 d

loop_
_atom_site_aniso_label
_atom_site_aniso_U_11
_atom_site_aniso_U_22
_atom_site_aniso_U_33
_atom_site_aniso_U_12
_atom_site_aniso_U_13
_atom_site_aniso_U_23
N1 0.0454(14) 0.0544(17) 0.0552(16) -0.0019(12) 0.0089(13) -0.0044(14)
N2 0.0620(17) 0.0536(18) 0.0596(17) 0.0105(14) 0.0211(15) 0.0065(15)
C1 0.0485(17) 0.055(3) 0.059(2) -0.0018(15) -0.0103(17) 0.0055(18)
C2 0.071(3) 0.050(3) 0.077(3) -0.0049(17) -0.014(2) -0.0086(19)
C3 0.076(3) 0.058(3) 0.065(3) 0.0121(18) -0.014(2) -0.011(2)
C4 0.059(2) 0.055(3) 0.058(2) 0.0099(17) -0.0066(17) -0.0001(18)
C5 0.0532(17) 0.0425(18) 0.0487(18) 0.0067(14) -0.0038(15) 0.0016(16)
C6 0.0450(17) 0.0397(17) 0.0497(18) 0.0056(14) 0.0034(14) 0.0020(15)
C7 0.0437(17) 0.0424(19) 0.059(2) 0.0014(14) 0.0056(16) 0.0012(16)
C8 0.0454(18) 0.0428(17) 0.0559(19) 0.0068(14) 0.0049(15) 0.0032(16)
C9 0.0459(17) 0.0430(18) 0.0530(19) 0.0089(14) 0.0134(15) 0.0112(16)
C10 0.059(2) 0.054(2) 0.081(3) 0.0019(17) 0.026(2) 0.017(2)
C11 0.0491(18) 0.049(2) 0.076(3) 0.0026(15) 0.0169(17) 0.0114(19)
C12 0.0441(18) 0.0394(18) 0.0523(18) 0.0083(14) 0.0030(14) 0.0114(15)
C13 0.0434(17) 0.0389(17) 0.0455(17) 0.0033(13) 0.0007(14) 0.0095(14)
C14 0.0465(18) 0.0478(19) 0.0444(17) 0.0035(14) -0.0049(14) 0.0051(15)
C15 0.056(2) 0.078(3) 0.078(3) -0.0029(18) 0.0211(17) -0.011(3)
C16 0.092(3) 0.086(3) 0.079(3) 0.012(3) 0.038(3) -0.012(3)
C17 0.0505(18) 0.0498(19) 0.0482(19) 0.0005(15) 0.0073(15) 0.0012(16)
C18 0.052(2) 0.063(3) 0.072(3) 0.0111(17) -0.0073(18) 0.004(2)
C19 0.057(2) 0.082(3) 0.075(3) -0.000(2) -0.0107(19) -0.008(3)
C20 0.064(3) 0.068(3) 0.064(3) -0.0095(19) 0.0089(18) -0.018(2)
C21 0.076(3) 0.055(3) 0.075(3) 0.0066(18) -0.004(2) -0.013(2)
C22 0.065(2) 0.055(2) 0.065(3) 0.0082(18) -0.0086(18) -0.0049(19)

loop_
_atom_type_symbol
_atom_type_description
_atom_type_scat_dispersion_real
_atom_type_scat_dispersion_imag
_atom_type_scat_source
C C 0.0033 0.0016
;
International Tables for Crystallography
(1992, Vol. C, Tables 4.2.6.8 and 6.1.1.4)
;
H H 0.0000 0.0000
;
International Tables for Crystallography
(1992, Vol. C, Table 6.1.1.4)
;
N N 0.0061 0.0033
;
International Tables for Crystallography
(1992, Vol. C, Tables 4.2.6.8 and 6.1.1.4)
;

loop_
_geom_angle_atom_site_label_1
_geom_angle_atom_site_label_2
_geom_angle_atom_site_label_3
_geom_angle
_geom_angle_publ_flag
C5 N1 C6 108.9(3) yes
C5 N1 C15 124.6(3) yes
C6 N1 C15 126.3(3) yes
C9 N2 C10 107.3(3) yes
C9 N2 C16 128.7(3) yes
C10 N2 C16 123.9(3) yes
C2 C1 C14 119.3(3) yes
C1 C2 C3 121.6(4) yes
C2 C3 C4 120.5(4) yes
C3 C4 C5 118.1(3) yes
N1 C5 C4 129.9(3) yes
N1 C5 C14 107.8(3) yes
C4 C5 C14 122.3(3) yes
N1 C6 C7 127.9(3) yes
N1 C6 C13 108.5(3) yes
C7 C6 C13 123.6(3) yes
C6 C7 C8 119.8(3) yes
C7 C8 C9 117.5(3) yes
C7 C8 C17 119.7(3) yes
C9 C8 C17 122.8(3) yes
N2 C9 C8 130.2(3) yes
N2 C9 C12 107.0(3) yes
C8 C9 C12 122.8(3) yes
N2 C10 C11 112.0(3) yes
C10 C11 C12 106.3(3) yes
C9 C12 C11 107.4(3) yes
C9 C12 C13 118.9(3) yes
C11 C12 C13 133.6(3) yes
C6 C13 C12 117.5(3) yes
C6 C13 C14 107.5(3) yes
C12 C13 C14 134.6(3) yes
C1 C14 C5 118.1(3) yes
C1 C14 C13 134.6(3) yes
C5 C14 C13 107.2(3) yes
C8 C17 C18 119.9(3) yes
C8 C17 C22 122.0(3) yes
C18 C17 C22 118.1(3) yes
C17 C18 C19 119.9(4) yes
C18 C19 C20 121.0(4) yes
C19 C20 C21 119.2(4) yes
C20 C21 C22 120.3(4) yes
C17 C22 C21 121.4(3) yes
C2 C1 H1 121.0(4) no
C14 C1 H1 119.7(3) no
C1 C2 H2 118.9(4) no
C3 C2 H2 119.6(4) no
C2 C3 H3 119.7(4) no
C4 C3 H3 119.8(4) no
C3 C4 H4 121.0(4) no
C5 C4 H4 120.9(4) no
C6 C7 H7 120.1(3) no
C8 C7 H7 120.2(3) no
N2 C10 H10 123.4(4) no
C11 C10 H10 124.5(4) no
C10 C11 H11 126.8(4) no
C12 C11 H11 126.9(4) no
N1 C15 H15A 109.4(3) no
N1 C15 H15B 109.2(3) no
N1 C15 H15C 109.6(4) no
H15A C15 H15B 109.5(4) no
H15A C15 H15C 109.8(4) no
H15B C15 H15C 109.4(4) no
N2 C16 H16A 109.5(4) no
N2 C16 H16B 109.3(4) no
N2 C16 H16C 109.2(4) no
H16A C16 H16B 109.4(4) no
H16A C16 H16C 109.8(4) no
H16B C16 H16C 109.6(4) no
C17 C18 H18 120.2(4) no
C19 C18 H18 119.8(4) no
C18 C19 H19 119.5(4) no
C20 C19 H19 119.5(4) no
C19 C20 H20 120.1(4) no
C21 C20 H20 120.7(4) no
C20 C21 H21 120.3(4) no
C22 C21 H21 119.4(4) no
C17 C22 H22 119.0(4) no
C21 C22 H22 119.7(4) no

loop_
_geom_bond_atom_site_label_1
_geom_bond_atom_site_label_2
_geom_bond_distance
_geom_bond_publ_flag
N1 C5 1.394(4) yes
N1 C6 1.391(4) yes
N1 C15 1.452(5) yes
N2 C9 1.398(5) yes
N2 C10 1.367(5) yes
N2 C16 1.455(6) yes
C1 C2 1.356(5) yes
C1 C14 1.411(5) yes
C2 C3 1.411(6) yes
C3 C4 1.377(5) yes
C4 C5 1.382(5) yes
C5 C14 1.415(5) yes
C6 C7 1.397(5) yes
C6 C13 1.399(4) yes
C7 C8 1.384(5) yes
C8 C9 1.422(5) yes
C8 C17 1.497(5) yes
C9 C12 1.408(5) yes
C10 C11 1.339(5) yes
C11 C12 1.429(5) yes
C12 C13 1.408(4) yes
C13 C14 1.428(5) yes
C17 C18 1.375(5) yes
C17 C22 1.378(5) yes
C18 C19 1.384(6) yes
C19 C20 1.365(6) yes
C20 C21 1.356(5) yes
C21 C22 1.373(5) yes
C1 H1 0.955(4) no
C2 H2 0.954(4) no
C3 H3 0.957(4) no
C4 H4 0.952(4) no
C7 H7 0.951(3) no
C10 H10 0.953(4) no
C11 H11 0.951(4) no
C15 H15A 0.983(4) no
C15 H15B 0.980(4) no
C15 H15C 0.979(4) no
C16 H16A 0.982(4) no
C16 H16B 0.985(4) no
C16 H16C 0.976(5) no
C18 H18 0.950(4) no
C19 H19 0.949(4) no
C20 H20 0.951(4) no
C21 H21 0.952(4) no
C22 H22 0.952(4) no

loop_
_geom_contact_atom_site_label_1
_geom_contact_atom_site_label_2
_geom_contact_distance
_geom_contact_publ_flag
_geom_contact_site_symmetry_2
N1 C1 3.592(5) no .
N1 C12 3.576(5) no .
N2 C13 3.582(5) no .
N2 C17 3.143(5) no .
N2 C22 3.571(6) no .
C1 C4 2.821(5) no .
C1 C12 3.409(6) no .
C2 C5 2.744(6) no .
C3 C14 2.787(6) no .
C4 C15 3.109(6) no .
C6 C9 2.733(5) no .
C7 C12 2.823(5) no .
C7 C15 3.110(6) no .
C7 C18 3.190(6) no .
C7 C22 3.496(6) no .
C8 C13 2.858(5) no .
C8 C16 3.227(6) no .
C9 C18 3.531(6) no .
C9 C22 3.297(6) no .
C11 C14 3.397(5) no .
C16 C17 3.118(6) no .
C16 C22 3.250(6) no .
C17 C20 2.774(6) no .
C18 C21 2.740(6) no .
C19 C22 2.715(6) no .
C1 C18 3.575(6) no 2_555
C2 C9 3.559(6) no 3_755
C5 C20 3.445(6) no 4_655
C6 C10 3.585(6) no 2_455
C9 C2 3.559(6) no 3_745
C10 C6 3.585(6) no 2_555
C10 C12 3.563(6) no 2_555
C10 C13 3.378(6) no 2_555
C12 C10 3.563(6) no 2_455
C13 C10 3.378(6) no 2_455
C18 C1 3.575(6) no 2_455
C20 C5 3.445(6) no 4_654
N1 H4 2.777(4) no .
N1 H7 2.742(4) no .
N2 H11 3.159(4) no .
N2 H22 3.479(5) no .
C1 H3 3.269(4) no .
C1 H11 3.261(4) no .
C2 H4 3.287(5) no .
C3 H1 3.282(5) no .
C4 H2 3.275(5) no .
C4 H15A 2.988(5) no .
C4 H15C 3.207(4) no .
C5 H1 3.290(5) no .
C5 H3 3.236(5) no .
C5 H15A 2.730(4) no .
C5 H15B 3.295(5) no .
C5 H15C 2.833(5) no .
C6 H15A 3.207(4) no .
C6 H15B 2.614(4) no .
C6 H15C 3.083(4) no .
C7 H15B 2.721(4) no .
C7 H18 3.101(5) no .
C8 H16B 3.152(5) no .
C8 H16C 3.300(4) no .
C8 H18 2.643(4) no .
C8 H22 2.668(5) no .
C9 H7 3.268(5) no .
C9 H10 3.140(4) no .
C9 H11 3.207(4) no .
C9 H16A 3.333(5) no .
C9 H16B 2.802(5) no .
C9 H16C 2.882(4) no .
C9 H22 3.220(6) no .
C10 H16A 2.556(5) no .
C10 H16B 3.129(4) no .
C10 H16C 3.084(5) no .
C11 H1 3.152(5) no .
C12 H1 3.285(5) no .
C12 H10 3.139(4) no .
C13 H1 2.893(4) no .
C13 H7 3.310(4) no .
C13 H11 2.984(4) no .
C14 H2 3.250(5) no .
C14 H4 3.310(4) no .
C14 H11 3.383(4) no .
C15 H4 2.897(5) no .
C15 H7 2.872(5) no .
C16 H10 2.736(5) no .
C16 H22 3.335(5) no .
C17 H7 2.648(4) no .
C17 H16B 2.815(4) no .
C17 H16C 2.945(5) no .
C17 H19 3.242(4) no .
C17 H21 3.250(5) no .
C18 H7 3.116(5) no .
C18 H16B 3.106(5) no .
C18 H20 3.250(6) no .
C18 H22 3.220(4) no .
C19 H21 3.212(5) no .
C20 H18 3.245(6) no .
C20 H22 3.222(5) no .
C21 H16C 3.301(5) no .
C21 H19 3.203(5) no .
C22 H7 3.598(5) no .
C22 H16B 3.185(5) no .
C22 H16C 2.666(4) no .
C22 H18 3.226(5) no .
C22 H20 3.229(4) no .
H1 H2 2.309(2) no .
H1 H11 2.566(3) no .
H2 H3 2.356(3) no .
H3 H4 2.343(3) no .
H4 H15A 2.585(3) no .
H4 H15C 2.888(3) no .
H7 H15B 2.2237(18) no .
H7 H15C 3.373(3) no .
H7 H18 3.019(4) no .
H10 H11 2.449(3) no .
H10 H16A 2.440(2) no .
H10 H16B 3.436(3) no .
H10 H16C 3.347(4) no .
H16B H18 3.435(4) no .
H16B H22 3.543(4) no .
H16C H22 2.634(3) no .
H18 H19 2.324(3) no .
H19 H20 2.308(3) no .
H20 H21 2.322(2) no .
H21 H22 2.311(3) no .
N1 H20 3.579(4) no 4_655
N2 H3 2.962(4) no 3_745
N2 H11 3.381(4) no 2_455
N2 H18 3.588(5) no 1_655
C1 H10 3.408(5) no 2_455
C1 H15C 3.329(5) no 1_655
C1 H16A 3.510(5) no 2_455
C1 H18 3.082(5) no 2_555
C1 H19 3.459(5) no 2_555
C1 H20 3.178(5) no 4_655
C1 H22 3.363(5) no 3_755
C2 H16A 3.566(5) no 2_455
C2 H19 3.202(5) no 2_555
C2 H20 3.427(6) no 4_655
C2 H22 2.892(5) no 3_755
C3 H7 2.999(5) no 3_655
C3 H15B 3.440(5) no 3_655
C3 H16A 3.512(6) no 2_455
C3 H20 3.435(5) no 4_655
C3 H22 3.259(5) no 3_755
C4 H7 3.132(5) no 3_655
C4 H16A 3.358(5) no 2_455
C4 H20 3.218(5) no 4_655
C4 H21 3.112(5) no 4_655
C5 H10 3.480(5) no 2_455
C5 H16A 3.225(4) no 2_455
C5 H20 2.948(4) no 4_655
C5 H21 3.494(5) no 4_655
C6 H2 3.295(4) no 3_745
C6 H10 3.152(4) no 2_455
C7 H2 3.104(4) no 3_745
C7 H3 3.429(5) no 3_645
C7 H4 3.493(5) no 3_645
C8 H2 2.910(4) no 3_745
C8 H11 3.388(5) no 2_455
C9 H2 2.907(4) no 3_745
C9 H3 3.154(4) no 3_745
C9 H10 3.505(6) no 2_455
C9 H11 3.120(4) no 2_455
C10 H3 3.042(5) no 3_745
C10 H18 3.019(5) no 1_655
C11 H3 3.282(5) no 3_745
C11 H10 3.385(5) no 2_455
C11 H15C 3.522(5) no 1_655
C12 H2 3.101(5) no 3_745
C12 H3 3.348(5) no 3_745
C12 H10 2.860(4) no 2_455
C12 H11 3.479(4) no 2_455
C13 H2 3.308(5) no 3_745
C13 H10 2.640(4) no 2_455
C13 H20 3.558(5) no 4_655
C14 H10 2.871(5) no 2_455
C14 H16A 3.340(4) no 2_455
C14 H18 3.578(5) no 2_555
C14 H20 2.911(4) no 4_655
C15 H16C 3.370(5) no 4_655
C15 H19 3.336(5) no 4_555
C16 H15A 3.424(6) no 4_654
C16 H15B 3.368(5) no 4_654
C16 H19 3.306(5) no 1_655
C17 H4 2.987(4) no 3_645
C18 H1 3.187(5) no 2_455
C18 H3 3.433(5) no 3_645
C18 H4 3.231(5) no 3_645
C18 H10 3.309(5) no 1_455
C19 H2 3.479(6) no 2_455
C19 H4 3.508(6) no 3_645
C19 H16A 3.425(5) no 1_455
C19 H21 3.204(5) no 2_445
C20 H4 3.571(6) no 3_645
C20 H21 2.929(5) no 2_445
C20 H22 3.285(5) no 2_445
C21 H4 3.310(5) no 3_645
C21 H15A 3.272(5) no 3_645
C21 H15A 3.512(5) no 4_654
C21 H20 3.409(5) no 2_545
C21 H21 3.546(6) no 2_445
C22 H2 3.588(5) no 3_745
C22 H4 3.013(5) no 3_645
C22 H15A 3.563(5) no 3_645
C22 H20 3.289(5) no 2_545
H1 C18 3.187(5) no 2_555
H1 H10 3.559(3) no 2_455
H1 H15C 2.787(3) no 1_655
H1 H16B 3.002(3) no 2_555
H1 H18 2.774(3) no 2_555
H1 H19 3.540(4) no 2_555
H2 C6 3.295(4) no 3_755
H2 C7 3.104(4) no 3_755
H2 C8 2.910(4) no 3_755
H2 C9 2.907(4) no 3_755
H2 C12 3.101(5) no 3_755
H2 C13 3.308(5) no 3_755
H2 C19 3.479(6) no 2_555
H2 C22 3.588(5) no 3_755
H2 H19 3.055(3) no 2_555
H2 H22 2.882(3) no 3_755
H3 N2 2.962(4) no 3_755
H3 C7 3.429(5) no 3_655
H3 C9 3.154(4) no 3_755
H3 C10 3.042(5) no 3_755
H3 C11 3.282(5) no 3_755
H3 C12 3.348(5) no 3_755
H3 C18 3.433(5) no 3_655
H3 H7 2.533(3) no 3_655
H3 H10 3.438(4) no 3_755
H3 H15B 3.193(3) no 3_655
H3 H16C 3.313(4) no 3_755
H3 H18 3.267(3) no 3_655
H3 H22 3.458(3) no 3_755
H4 C7 3.493(5) no 3_655
H4 C17 2.987(4) no 3_655
H4 C18 3.231(5) no 3_655
H4 C19 3.508(6) no 3_655
H4 C20 3.571(6) no 3_655
H4 C21 3.310(5) no 3_655
H4 C22 3.013(5) no 3_655
H4 H7 2.816(4) no 3_655
H4 H21 2.986(3) no 4_655
H4 H22 3.374(4) no 3_655
H7 C3 2.999(5) no 3_645
H7 C4 3.132(5) no 3_645
H7 H3 2.533(3) no 3_645
H7 H4 2.816(4) no 3_645
H10 C1 3.408(5) no 2_555
H10 C5 3.480(5) no 2_555
H10 C6 3.152(4) no 2_555
H10 C9 3.505(6) no 2_555
H10 C11 3.385(5) no 2_555
H10 C12 2.860(4) no 2_555
H10 C13 2.640(4) no 2_555
H10 C14 2.871(5) no 2_555
H10 C18 3.309(5) no 1_655
H10 H1 3.559(3) no 2_555
H10 H3 3.438(4) no 3_745
H10 H18 2.397(3) no 1_655
H11 N2 3.381(4) no 2_555
H11 C8 3.388(5) no 2_555
H11 C9 3.120(4) no 2_555
H11 C12 3.479(4) no 2_555
H11 H15B 3.589(3) no 1_655
H11 H15C 2.961(4) no 1_655
H11 H16B 3.395(4) no 2_555
H11 H18 3.258(4) no 2_555
H15A C16 3.424(6) no 4_655
H15A C21 3.272(5) no 3_655
H15A C21 3.512(5) no 4_655
H15A C22 3.563(5) no 3_655
H15A H16A 3.439(5) no 4_655
H15A H16B 3.591(5) no 4_655
H15A H16C 2.762(3) no 4_655
H15A H19 3.065(3) no 4_555
H15A H21 3.061(3) no 3_655
H15A H21 3.309(3) no 4_655
H15A H22 3.570(3) no 3_655
H15B C3 3.440(5) no 3_645
H15B C16 3.368(5) no 4_655
H15B H3 3.193(3) no 3_645
H15B H11 3.589(3) no 1_455
H15B H16A 3.020(3) no 4_655
H15B H16B 3.410(3) no 4_655
H15B H16C 3.134(3) no 4_655
H15B H19 2.943(3) no 4_555
H15C C1 3.329(5) no 1_455
H15C C11 3.522(5) no 1_455
H15C H1 2.787(3) no 1_455
H15C H11 2.961(4) no 1_455
H15C H19 3.476(3) no 4_555
H15C H20 3.546(4) no 4_555
H16A C1 3.510(5) no 2_555
H16A C2 3.566(5) no 2_555
H16A C3 3.512(6) no 2_555
H16A C4 3.358(5) no 2_555
H16A C5 3.225(4) no 2_555
H16A C14 3.340(4) no 2_555
H16A C19 3.425(5) no 1_655
H16A H15A 3.439(5) no 4_654
H16A H15B 3.020(3) no 4_654
H16A H18 3.101(3) no 1_655
H16A H19 2.721(3) no 1_655
H16B H1 3.002(3) no 2_455
H16B H11 3.395(4) no 2_455
H16B H15A 3.591(5) no 4_654
H16B H15B 3.410(3) no 4_654
H16C C15 3.370(5) no 4_654
H16C H3 3.313(4) no 3_745
H16C H15A 2.762(3) no 4_654
H16C H15B 3.134(3) no 4_654
H16C H19 3.027(3) no 1_655
H18 N2 3.588(5) no 1_455
H18 C1 3.082(5) no 2_455
H18 C10 3.019(5) no 1_455
H18 C14 3.578(5) no 2_455
H18 H1 2.774(3) no 2_455
H18 H3 3.267(3) no 3_645
H18 H10 2.397(3) no 1_455
H18 H11 3.258(4) no 2_455
H18 H16A 3.101(3) no 1_455
H19 C1 3.459(5) no 2_455
H19 C2 3.202(5) no 2_455
H19 C15 3.336(5) no 4_554
H19 C16 3.306(5) no 1_455
H19 H1 3.540(4) no 2_455
H19 H2 3.055(3) no 2_455
H19 H15A 3.065(3) no 4_554
H19 H15B 2.943(3) no 4_554
H19 H15C 3.476(3) no 4_554
H19 H16A 2.721(3) no 1_455
H19 H16C 3.027(3) no 1_455
H19 H21 3.300(3) no 2_445
H20 N1 3.579(4) no 4_654
H20 C1 3.178(5) no 4_654
H20 C2 3.427(6) no 4_654
H20 C3 3.435(5) no 4_654
H20 C4 3.218(5) no 4_654
H20 C5 2.948(4) no 4_654
H20 C13 3.558(5) no 4_654
H20 C14 2.911(4) no 4_654
H20 C21 3.409(5) no 2_445
H20 C22 3.289(5) no 2_445
H20 H15C 3.546(4) no 4_554
H20 H21 2.833(3) no 2_445
H20 H22 2.587(3) no 2_445
H21 C4 3.112(5) no 4_654
H21 C5 3.494(5) no 4_654
H21 C19 3.204(5) no 2_545
H21 C20 2.929(5) no 2_545
H21 C21 3.546(6) no 2_545
H21 H4 2.986(3) no 4_654
H21 H15A 3.061(3) no 3_645
H21 H15A 3.309(3) no 4_654
H21 H19 3.300(3) no 2_545
H21 H20 2.833(3) no 2_545
H22 C1 3.363(5) no 3_745
H22 C2 2.892(5) no 3_745
H22 C3 3.259(5) no 3_745
H22 C20 3.285(5) no 2_545
H22 H2 2.882(3) no 3_745
H22 H3 3.458(3) no 3_745
H22 H4 3.374(4) no 3_645
H22 H15A 3.570(3) no 3_645
H22 H20 2.587(3) no 2_545

loop_
_geom_torsion_atom_site_label_1
_geom_torsion_atom_site_label_2
_geom_torsion_atom_site_label_3
_geom_torsion_atom_site_label_4
_geom_torsion
_geom_torsion_publ_flag
C5 N1 C6 C7 -175.4(3) no
C5 N1 C6 C13 2.2(3) no
C6 N1 C5 C4 179.1(3) no
C6 N1 C5 C14 -1.7(3) no
C15 N1 C5 C4 2.1(5) no
C15 N1 C5 C14 -178.7(3) no
C15 N1 C6 C7 1.5(5) no
C15 N1 C6 C13 179.1(3) no
C9 N2 C10 C11 0.2(4) no
C10 N2 C9 C8 178.5(3) no
C10 N2 C9 C12 0.2(4) no
C16 N2 C9 C8 2.1(6) no
C16 N2 C9 C12 -176.1(3) no
C16 N2 C10 C11 176.7(3) no
C2 C1 C14 C5 0.4(5) no
C2 C1 C14 C13 177.4(3) no
C14 C1 C2 C3 1.6(5) no
C1 C2 C3 C4 -1.8(6) no
C2 C3 C4 C5 -0.1(5) no
C3 C4 C5 N1 -178.6(3) no
C3 C4 C5 C14 2.2(5) no
N1 C5 C14 C1 178.3(3) no
N1 C5 C14 C13 0.5(3) no
C4 C5 C14 C1 -2.4(5) no
C4 C5 C14 C13 179.8(3) no
N1 C6 C7 C8 174.6(3) no
N1 C6 C13 C12 -175.5(2) no
N1 C6 C13 C14 -1.9(3) no
C7 C6 C13 C12 2.2(4) no
C7 C6 C13 C14 175.9(3) no
C13 C6 C7 C8 -2.7(5) no
C6 C7 C8 C9 0.2(4) no
C6 C7 C8 C17 -179.6(3) no
C7 C8 C9 N2 -175.5(3) no
C7 C8 C9 C12 2.6(5) no
C7 C8 C17 C18 71.4(4) no
C7 C8 C17 C22 -109.2(4) no
C9 C8 C17 C18 -108.4(4) no
C9 C8 C17 C22 71.0(4) no
C17 C8 C9 N2 4.4(5) no
C17 C8 C9 C12 -177.6(3) no
N2 C9 C12 C11 -0.5(3) no
N2 C9 C12 C13 175.4(3) no
C8 C9 C12 C11 -178.9(3) no
C8 C9 C12 C13 -3.0(5) no
N2 C10 C11 C12 -0.5(4) no
C10 C11 C12 C9 0.6(4) no
C10 C11 C12 C13 -174.5(3) no
C9 C12 C13 C6 0.6(4) no
C9 C12 C13 C14 -170.9(3) no
C11 C12 C13 C6 175.2(3) no
C11 C12 C13 C14 3.7(6) no
C6 C13 C14 C1 -176.4(3) no
C6 C13 C14 C5 0.8(3) no
C12 C13 C14 C1 -4.4(6) no
C12 C13 C14 C5 172.9(3) no
C8 C17 C18 C19 178.3(3) no
C8 C17 C22 C21 -178.7(3) no
C18 C17 C22 C21 0.7(5) no
C22 C17 C18 C19 -1.1(5) no
C17 C18 C19 C20 -0.2(5) no
C18 C19 C20 C21 2.0(5) no
C19 C20 C21 C22 -2.4(5) no
C20 C21 C22 C17 1.1(5) no
